data_1561178
loop_
_publ_author_name
'M\"uller, Thomas'
'Dong, Zhaowen'
'Schmidtmann, Marc'
'Winkler, Jan Mathis'

_publ_section_title
;
 Three-membered cyclic digermylenes stabilized by an N-heterocyclic
 carbene
;
_journal_name_full 'Chemical Science'
_journal_paper_doi 10.1039/D1SC00956G
_journal_year 2021
_chemical_formula_structural 'SiC4(C6H5)2(Si(CH3)3)2Ge2(C11H20N2)2 *2O(C2H5)2'
_chemical_formula_sum 'C52 H88 Ge2 N4 O2 Si3'
_chemical_formula_weight 1030.71
_space_group_crystal_system triclinic
_space_group_IT_number 2
_space_group_name_Hall '-P 1'
_space_group_name_H-M_alt 'P -1'
_atom_sites_solution_hydrogens difmap
_atom_sites_solution_primary direct
_atom_sites_solution_secondary difmap
_audit_creation_method SHELXL-2018/1
_audit_update_record
;
2019-01-27 deposited with the CCDC.	2021-03-22 downloaded from the CCDC.
;
_cell_angle_alpha 70.717(3)
_cell_angle_beta 84.150(3)
_cell_angle_gamma 76.059(3)
_cell_formula_units_Z 2
_cell_length_a 14.5456(15)
_cell_length_b 14.7302(18)
_cell_length_c 15.0458(18)
_cell_measurement_reflns_used 4182
_cell_measurement_temperature 100(2)
_cell_measurement_theta_max 20.43
_cell_measurement_theta_min 2.30
_cell_volume 2952.3(6)
_computing_cell_refinement 'Bruker SAINT V8.37A'
_computing_data_collection 'Bruker APEX2'
_computing_data_reduction 'Bruker SAINT V8.37A'
_computing_structure_refinement 'SHELXL-2018/1 (Sheldrick, 2018)'
_computing_structure_solution 'SHELXS-2013/1 (Sheldrick, 2013)'
_diffrn_ambient_temperature 100(2)
_diffrn_measured_fraction_theta_full 1.000
_diffrn_measured_fraction_theta_max 1.000
_diffrn_measurement_device_type 'Bruker APEX-II CCD'
_diffrn_measurement_method '\f and \w scans'
_diffrn_radiation_type MoK\a
_diffrn_radiation_wavelength 0.71073
_diffrn_reflns_av_R_equivalents 0.1238
_diffrn_reflns_av_unetI/netI 0.0964
_diffrn_reflns_Laue_measured_fraction_full 1.000
_diffrn_reflns_Laue_measured_fraction_max 1.000
_diffrn_reflns_limit_h_max 16
_diffrn_reflns_limit_h_min -12
_diffrn_reflns_limit_k_max 16
_diffrn_reflns_limit_k_min -16
_diffrn_reflns_limit_l_max 16
_diffrn_reflns_limit_l_min -16
_diffrn_reflns_number 56657
_diffrn_reflns_point_group_measured_fraction_full 1.000
_diffrn_reflns_point_group_measured_fraction_max 1.000
_diffrn_reflns_theta_full 23.256
_diffrn_reflns_theta_max 23.256
_diffrn_reflns_theta_min 1.434
_diffrn_source 'sealed tube'
_exptl_absorpt_coefficient_mu 1.117
_exptl_absorpt_correction_T_max 1.0000
_exptl_absorpt_correction_T_min 0.8847
_exptl_absorpt_correction_type multi-scan
_exptl_absorpt_process_details 'SADABS-2016/2 (Sheldrick)'
_exptl_crystal_colour green
_exptl_crystal_density_diffrn 1.159
_exptl_crystal_description rod
_exptl_crystal_F_000 1100
_exptl_crystal_size_max 0.200
_exptl_crystal_size_mid 0.070
_exptl_crystal_size_min 0.060
_refine_diff_density_max 1.430
_refine_diff_density_min -0.670
_refine_diff_density_rms 0.111
_refine_ls_extinction_method none
_refine_ls_goodness_of_fit_ref 1.076
_refine_ls_hydrogen_treatment constr
_refine_ls_matrix_type full
_refine_ls_number_parameters 590
_refine_ls_number_reflns 8484
_refine_ls_number_restraints 0
_refine_ls_restrained_S_all 1.076
_refine_ls_R_factor_all 0.1152
_refine_ls_R_factor_gt 0.0665
_refine_ls_shift/su_max 0.000
_refine_ls_shift/su_mean 0.000
_refine_ls_structure_factor_coef Fsqd
_refine_ls_weighting_details 'w=1/[\s^2^(Fo^2^)+(0.0600P)^2^+16.0000P] where P=(Fo^2^+2Fc^2^)/3'
_refine_ls_weighting_scheme calc
_refine_ls_wR_factor_gt 0.1564
_refine_ls_wR_factor_ref 0.1782
_reflns_Friedel_coverage 0.000
_reflns_number_gt 5580
_reflns_number_total 8484
_reflns_threshold_expression 'I > 2\s(I)'
_cod_data_source_file d1sc00956g3.cif
_cod_data_source_block dzw165a
_cod_database_code 1561178
_shelx_shelxl_version_number 2018/1
_shelx_space_group_comment
;
The symmetry employed for this shelxl refinement is uniquely defined
by the following loop, which should always be used as a source of
symmetry information in preference to the above space-group names.
They are only intended as comments.
;
_shelx_estimated_absorpt_t_min 0.807
_shelx_estimated_absorpt_t_max 0.936

loop_
_space_group_symop_operation_xyz
'x, y, z'
'-x, -y, -z'

loop_
_atom_site_label
_atom_site_type_symbol
_atom_site_fract_x
_atom_site_fract_y
_atom_site_fract_z
_atom_site_U_iso_or_equiv
_atom_site_adp_type
_atom_site_occupancy
_atom_site_site_symmetry_order
_atom_site_calc_flag
_atom_site_refinement_flags_posn
_atom_site_refinement_flags_adp
_atom_site_refinement_flags_occupancy
_atom_site_disorder_assembly
_atom_site_disorder_group
Ge1 Ge 0.38180(5) 0.28104(6) 0.11961(6) 0.0199(2) Uani 1 1 d . . . . .
Ge2 Ge 0.41100(5) 0.19455(6) 0.29802(6) 0.0190(2) Uani 1 1 d . . . . .
Si1 Si 0.26444(14) 0.20472(15) 0.22796(15) 0.0195(5) Uani 1 1 d . . . . .
Si2 Si 0.26897(15) 0.05425(16) 0.10397(16) 0.0240(5) Uani 1 1 d . . . . .
Si3 Si 0.14177(14) 0.31904(16) 0.37366(15) 0.0233(5) Uani 1 1 d . . . . .
N1 N 0.2617(4) 0.4885(5) 0.0893(4) 0.0246(15) Uani 1 1 d . . . . .
N2 N 0.3966(4) 0.4743(5) 0.1459(4) 0.0245(15) Uani 1 1 d . . . . .
N3 N 0.5808(4) 0.0401(4) 0.2658(4) 0.0167(14) Uani 1 1 d . . . . .
N4 N 0.4740(4) -0.0287(4) 0.3547(4) 0.0179(14) Uani 1 1 d . . . . .
C1 C 0.2142(5) 0.1207(5) 0.1883(5) 0.0203(18) Uani 1 1 d . . . . .
C2 C 0.1205(5) 0.1344(5) 0.2194(5) 0.0188(17) Uani 1 1 d . . . . .
C3 C 0.0901(4) 0.2001(5) 0.2748(5) 0.0158(16) Uani 1 1 d . . . . .
C4 C 0.1535(5) 0.2502(5) 0.2880(5) 0.0197(17) Uani 1 1 d . . . . .
C5 C 0.0507(5) 0.0878(5) 0.1933(5) 0.0215(18) Uani 1 1 d . . . . .
C6 C 0.0110(5) 0.1263(6) 0.1060(6) 0.034(2) Uani 1 1 d . . . . .
H6 H 0.023854 0.186306 0.064012 0.041 Uiso 1 1 calc R U . . .
C7 C -0.0478(6) 0.0793(7) 0.0772(8) 0.047(3) Uani 1 1 d . . . . .
H7 H -0.073849 0.106240 0.016186 0.056 Uiso 1 1 calc R U . . .
C8 C -0.0673(6) -0.0071(7) 0.1393(9) 0.049(3) Uani 1 1 d . . . . .
H8 H -0.106776 -0.039863 0.120294 0.059 Uiso 1 1 calc R U . . .
C9 C -0.0309(6) -0.0463(7) 0.2277(8) 0.051(3) Uani 1 1 d . . . . .
H9 H -0.045157 -0.105447 0.270104 0.062 Uiso 1 1 calc R U . . .
C10 C 0.0281(5) 0.0025(6) 0.2547(7) 0.038(2) Uani 1 1 d . . . . .
H10 H 0.052904 -0.023642 0.316256 0.046 Uiso 1 1 calc R U . . .
C11 C -0.0100(5) 0.2107(6) 0.3176(5) 0.0203(17) Uani 1 1 d . . . . .
C12 C -0.0836(5) 0.2797(6) 0.2697(6) 0.0271(19) Uani 1 1 d . . . . .
H12 H -0.072780 0.320569 0.207637 0.033 Uiso 1 1 calc R U . . .
C13 C -0.1734(5) 0.2916(6) 0.3092(6) 0.033(2) Uani 1 1 d . . . . .
H13 H -0.223605 0.340278 0.274074 0.039 Uiso 1 1 calc R U . . .
C14 C -0.1913(6) 0.2345(7) 0.3979(7) 0.040(2) Uani 1 1 d . . . . .
H14 H -0.253525 0.243165 0.424779 0.048 Uiso 1 1 calc R U . . .
C15 C -0.1182(6) 0.1640(7) 0.4483(6) 0.041(2) Uani 1 1 d . . . . .
H15 H -0.129619 0.124513 0.510774 0.050 Uiso 1 1 calc R U . . .
C16 C -0.0278(6) 0.1504(6) 0.4079(6) 0.039(2) Uani 1 1 d . . . . .
H16 H 0.021968 0.100006 0.441793 0.046 Uiso 1 1 calc R U . . .
C17 C 0.4013(5) 0.0251(6) 0.1086(5) 0.0265(19) Uani 1 1 d . . . . .
H17A H 0.423148 0.086143 0.096435 0.040 Uiso 1 1 calc R U . . .
H17B H 0.428583 -0.005995 0.060628 0.040 Uiso 1 1 calc R U . . .
H17C H 0.421307 -0.020030 0.171031 0.040 Uiso 1 1 calc R U . . .
C18 C 0.2371(6) 0.1347(6) -0.0177(6) 0.038(2) Uani 1 1 d . . . . .
H18A H 0.171290 0.136750 -0.028597 0.058 Uiso 1 1 calc R U . . .
H18B H 0.279099 0.108451 -0.062880 0.058 Uiso 1 1 calc R U . . .
H18C H 0.244213 0.201541 -0.025808 0.058 Uiso 1 1 calc R U . . .
C19 C 0.2329(6) -0.0648(6) 0.1246(6) 0.032(2) Uani 1 1 d . . . . .
H19A H 0.243088 -0.105501 0.190574 0.048 Uiso 1 1 calc R U . . .
H19B H 0.271040 -0.099916 0.083530 0.048 Uiso 1 1 calc R U . . .
H19C H 0.165720 -0.051362 0.110570 0.048 Uiso 1 1 calc R U . . .
C20 C 0.2252(5) 0.4044(6) 0.3433(6) 0.029(2) Uani 1 1 d . . . . .
H20A H 0.211424 0.452076 0.280423 0.043 Uiso 1 1 calc R U . . .
H20B H 0.290521 0.366201 0.343915 0.043 Uiso 1 1 calc R U . . .
H20C H 0.217257 0.439497 0.389630 0.043 Uiso 1 1 calc R U . . .
C21 C 0.1736(6) 0.2279(6) 0.4922(6) 0.037(2) Uani 1 1 d . . . . .
H21A H 0.170147 0.262861 0.538057 0.056 Uiso 1 1 calc R U . . .
H21B H 0.238144 0.188975 0.489318 0.056 Uiso 1 1 calc R U . . .
H21C H 0.129193 0.183865 0.511386 0.056 Uiso 1 1 calc R U . . .
C22 C 0.0206(5) 0.3958(6) 0.3841(6) 0.033(2) Uani 1 1 d . . . . .
H22A H 0.000377 0.441312 0.321814 0.050 Uiso 1 1 calc R U . . .
H22B H 0.022091 0.433501 0.426563 0.050 Uiso 1 1 calc R U . . .
H22C H -0.024182 0.352689 0.409406 0.050 Uiso 1 1 calc R U . . .
C23 C 0.3404(5) 0.4212(5) 0.1259(5) 0.0185(17) Uani 1 1 d . . . . .
C24 C 0.2669(5) 0.5835(5) 0.0867(6) 0.0262(19) Uani 1 1 d . . . . .
C25 C 0.3516(6) 0.5734(5) 0.1219(6) 0.029(2) Uani 1 1 d . . . . .
C26 C 0.1923(6) 0.6744(6) 0.0484(8) 0.053(3) Uani 1 1 d . . . . .
H26A H 0.182434 0.683988 -0.017805 0.080 Uiso 1 1 calc R U . . .
H26B H 0.212480 0.731365 0.053377 0.080 Uiso 1 1 calc R U . . .
H26C H 0.133022 0.667556 0.084604 0.080 Uiso 1 1 calc R U . . .
C27 C 0.3931(6) 0.6534(6) 0.1319(7) 0.042(2) Uani 1 1 d . . . . .
H27A H 0.410542 0.636995 0.197441 0.063 Uiso 1 1 calc R U . . .
H27B H 0.346243 0.716081 0.113838 0.063 Uiso 1 1 calc R U . . .
H27C H 0.449624 0.659238 0.090810 0.063 Uiso 1 1 calc R U . . .
C28 C 0.1841(5) 0.4597(6) 0.0544(6) 0.031(2) Uani 1 1 d . . . . .
H28 H 0.197449 0.386021 0.077263 0.037 Uiso 1 1 calc R U . . .
C29 C 0.0869(5) 0.4953(7) 0.0954(6) 0.041(2) Uani 1 1 d . . . . .
H29A H 0.091760 0.482417 0.163185 0.062 Uiso 1 1 calc R U . . .
H29B H 0.041962 0.460015 0.085038 0.062 Uiso 1 1 calc R U . . .
H29C H 0.064699 0.566226 0.064408 0.062 Uiso 1 1 calc R U . . .
C30 C 0.1868(6) 0.4910(7) -0.0529(6) 0.042(2) Uani 1 1 d . . . . .
H30A H 0.184006 0.562039 -0.078611 0.063 Uiso 1 1 calc R U . . .
H30B H 0.132479 0.476175 -0.074513 0.063 Uiso 1 1 calc R U . . .
H30C H 0.245687 0.455027 -0.074687 0.063 Uiso 1 1 calc R U . . .
C31 C 0.4921(5) 0.4256(6) 0.1875(6) 0.0268(19) Uani 1 1 d . . . . .
H31 H 0.498852 0.353141 0.200993 0.032 Uiso 1 1 calc R U . . .
C32 C 0.5006(6) 0.4405(7) 0.2814(6) 0.042(2) Uani 1 1 d . . . . .
H32A H 0.501230 0.509635 0.270959 0.064 Uiso 1 1 calc R U . . .
H32B H 0.559540 0.398099 0.311107 0.064 Uiso 1 1 calc R U . . .
H32C H 0.446515 0.423372 0.322625 0.064 Uiso 1 1 calc R U . . .
C33 C 0.5688(5) 0.4547(6) 0.1158(6) 0.032(2) Uani 1 1 d . . . . .
H33A H 0.561956 0.437072 0.059900 0.049 Uiso 1 1 calc R U . . .
H33B H 0.631005 0.419988 0.142983 0.049 Uiso 1 1 calc R U . . .
H33C H 0.563444 0.526037 0.098075 0.049 Uiso 1 1 calc R U . . .
C34 C 0.4896(5) 0.0601(5) 0.2978(5) 0.0192(17) Uani 1 1 d . . . . .
C35 C 0.6211(5) -0.0593(5) 0.3023(5) 0.0212(18) Uani 1 1 d . . . . .
C36 C 0.5551(5) -0.1027(5) 0.3591(5) 0.0214(18) Uani 1 1 d . . . . .
C37 C 0.7209(5) -0.1078(6) 0.2814(6) 0.029(2) Uani 1 1 d . . . . .
H37A H 0.731361 -0.091629 0.213047 0.044 Uiso 1 1 calc R U . . .
H37B H 0.730338 -0.179435 0.310043 0.044 Uiso 1 1 calc R U . . .
H37C H 0.765855 -0.083832 0.307403 0.044 Uiso 1 1 calc R U . . .
C38 C 0.5645(5) -0.2083(5) 0.4195(6) 0.031(2) Uani 1 1 d . . . . .
H38A H 0.541075 -0.210936 0.483519 0.047 Uiso 1 1 calc R U . . .
H38B H 0.631278 -0.242824 0.421316 0.047 Uiso 1 1 calc R U . . .
H38C H 0.527299 -0.240217 0.393113 0.047 Uiso 1 1 calc R U . . .
C39 C 0.6231(5) 0.1189(6) 0.1983(5) 0.0261(19) Uani 1 1 d . . . . .
H39 H 0.572038 0.180465 0.184061 0.031 Uiso 1 1 calc R U . . .
C40 C 0.7023(6) 0.1392(6) 0.2414(6) 0.034(2) Uani 1 1 d . . . . .
H40A H 0.678451 0.156402 0.298416 0.051 Uiso 1 1 calc R U . . .
H40B H 0.725914 0.194225 0.196049 0.051 Uiso 1 1 calc R U . . .
H40C H 0.753953 0.080322 0.257679 0.051 Uiso 1 1 calc R U . . .
C41 C 0.6517(5) 0.0996(6) 0.1054(5) 0.031(2) Uani 1 1 d . . . . .
H41A H 0.706379 0.043800 0.114555 0.047 Uiso 1 1 calc R U . . .
H41B H 0.668501 0.158389 0.059421 0.047 Uiso 1 1 calc R U . . .
H41C H 0.598648 0.084187 0.082228 0.047 Uiso 1 1 calc R U . . .
C42 C 0.3823(5) -0.0505(6) 0.5052(5) 0.029(2) Uani 1 1 d . . . . .
H42A H 0.425624 -0.112859 0.536778 0.044 Uiso 1 1 calc R U . . .
H42B H 0.318424 -0.051200 0.532994 0.044 Uiso 1 1 calc R U . . .
H42C H 0.403998 0.004327 0.513182 0.044 Uiso 1 1 calc R U . . .
C43 C 0.3805(5) -0.0379(6) 0.4024(5) 0.0244(18) Uani 1 1 d . . . . .
H43 H 0.335217 0.026073 0.373481 0.029 Uiso 1 1 calc R U . . .
C44 C 0.3430(6) -0.1179(6) 0.3827(6) 0.037(2) Uani 1 1 d . . . . .
H44A H 0.361065 -0.118251 0.318291 0.055 Uiso 1 1 calc R U . . .
H44B H 0.273799 -0.104178 0.390034 0.055 Uiso 1 1 calc R U . . .
H44C H 0.370157 -0.182349 0.427320 0.055 Uiso 1 1 calc R U . . .
O1 O 0.3391(5) 0.3518(6) -0.2839(6) 0.072(2) Uani 1 1 d . . . . .
C45 C 0.4376(8) 0.2232(8) -0.1653(8) 0.069(3) Uani 1 1 d . . . . .
H45A H 0.447775 0.199395 -0.097282 0.104 Uiso 1 1 calc R U . . .
H45B H 0.497247 0.233895 -0.199122 0.104 Uiso 1 1 calc R U . . .
H45C H 0.415344 0.174087 -0.183226 0.104 Uiso 1 1 calc R U . . .
C46 C 0.3638(7) 0.3195(7) -0.1903(8) 0.058(3) Uani 1 1 d . . . . .
H46A H 0.306470 0.310496 -0.149877 0.069 Uiso 1 1 calc R U . . .
H46B H 0.388969 0.370537 -0.177398 0.069 Uiso 1 1 calc R U . . .
C47 C 0.2771(9) 0.4445(8) -0.3100(9) 0.076(4) Uani 1 1 d . . . . .
H47A H 0.308587 0.495118 -0.304997 0.092 Uiso 1 1 calc R U . . .
H47B H 0.220140 0.443810 -0.267938 0.092 Uiso 1 1 calc R U . . .
C48 C 0.2498(12) 0.4673(11) -0.4093(9) 0.134(7) Uani 1 1 d . . . . .
H48A H 0.213418 0.420448 -0.412348 0.201 Uiso 1 1 calc R U . . .
H48B H 0.307074 0.461933 -0.449357 0.201 Uiso 1 1 calc R U . . .
H48C H 0.211028 0.534491 -0.431419 0.201 Uiso 1 1 calc R U . . .
O2 O 0.0729(7) 0.6808(6) 0.2827(6) 0.096(3) Uani 1 1 d . . . . .
C49 C -0.0714(8) 0.6967(9) 0.2100(9) 0.081(4) Uani 1 1 d . . . . .
H49A H -0.055309 0.754302 0.161445 0.121 Uiso 1 1 calc R U . . .
H49B H -0.140323 0.707212 0.219169 0.121 Uiso 1 1 calc R U . . .
H49C H -0.047516 0.638014 0.190236 0.121 Uiso 1 1 calc R U . . .
C50 C -0.0274(9) 0.6823(8) 0.2997(9) 0.077(4) Uani 1 1 d . . . . .
H50A H -0.058182 0.736586 0.325076 0.092 Uiso 1 1 calc R U . . .
H50B H -0.036004 0.619347 0.346620 0.092 Uiso 1 1 calc R U . . .
C51 C 0.1236(12) 0.6711(9) 0.3688(9) 0.097(5) Uani 1 1 d . . . . .
H51A H 0.118565 0.608345 0.418079 0.116 Uiso 1 1 calc R U . . .
H51B H 0.092764 0.725793 0.393620 0.116 Uiso 1 1 calc R U . . .
C52 C 0.2267(12) 0.6733(10) 0.3472(10) 0.110(5) Uani 1 1 d . . . . .
H52A H 0.232000 0.738339 0.304045 0.165 Uiso 1 1 calc R U . . .
H52B H 0.256216 0.622726 0.317706 0.165 Uiso 1 1 calc R U . . .
H52C H 0.258872 0.660128 0.405717 0.165 Uiso 1 1 calc R U . . .

loop_
_atom_site_aniso_label
_atom_site_aniso_U_11
_atom_site_aniso_U_22
_atom_site_aniso_U_33
_atom_site_aniso_U_23
_atom_site_aniso_U_13
_atom_site_aniso_U_12
Ge1 0.0131(4) 0.0240(5) 0.0227(5) -0.0068(4) -0.0014(3) -0.0044(3)
Ge2 0.0117(4) 0.0231(5) 0.0230(5) -0.0075(4) -0.0031(3) -0.0038(3)
Si1 0.0118(10) 0.0231(12) 0.0246(12) -0.0077(10) -0.0020(9) -0.0046(9)
Si2 0.0198(12) 0.0269(13) 0.0283(13) -0.0110(10) -0.0014(10) -0.0072(10)
Si3 0.0188(11) 0.0286(13) 0.0232(13) -0.0090(10) -0.0011(9) -0.0055(10)
N1 0.010(3) 0.033(4) 0.026(4) -0.004(3) -0.005(3) -0.001(3)
N2 0.018(3) 0.027(4) 0.027(4) -0.004(3) -0.004(3) -0.007(3)
N3 0.012(3) 0.022(4) 0.014(3) -0.003(3) -0.002(3) -0.004(3)
N4 0.013(3) 0.022(4) 0.018(3) -0.003(3) -0.005(3) -0.007(3)
C1 0.010(4) 0.027(4) 0.021(4) -0.001(4) -0.007(3) -0.005(3)
C2 0.016(4) 0.015(4) 0.024(4) -0.003(3) -0.008(3) -0.003(3)
C3 0.004(3) 0.016(4) 0.025(4) -0.002(3) -0.006(3) -0.002(3)
C4 0.011(4) 0.020(4) 0.024(4) -0.005(3) -0.003(3) 0.002(3)
C5 0.007(4) 0.023(4) 0.035(5) -0.010(4) 0.000(3) -0.003(3)
C6 0.022(4) 0.032(5) 0.053(6) -0.021(5) -0.013(4) 0.002(4)
C7 0.021(5) 0.054(7) 0.078(8) -0.042(6) -0.020(5) 0.004(5)
C8 0.015(5) 0.051(7) 0.105(9) -0.054(7) -0.003(5) -0.007(4)
C9 0.027(5) 0.050(6) 0.094(9) -0.040(6) 0.006(6) -0.021(5)
C10 0.017(4) 0.048(6) 0.054(6) -0.018(5) 0.001(4) -0.013(4)
C11 0.011(4) 0.030(5) 0.022(4) -0.007(4) 0.003(3) -0.012(3)
C12 0.018(4) 0.036(5) 0.025(5) -0.006(4) -0.005(4) -0.005(4)
C13 0.012(4) 0.043(5) 0.040(6) -0.012(5) -0.006(4) 0.001(4)
C14 0.015(5) 0.066(7) 0.050(6) -0.032(5) 0.006(4) -0.018(5)
C15 0.029(5) 0.049(6) 0.038(6) -0.002(5) 0.008(4) -0.012(5)
C16 0.019(5) 0.033(5) 0.047(6) 0.007(4) 0.000(4) -0.001(4)
C17 0.021(4) 0.036(5) 0.029(5) -0.022(4) 0.000(4) -0.002(4)
C18 0.044(6) 0.041(6) 0.033(5) -0.013(4) -0.005(4) -0.010(4)
C19 0.037(5) 0.025(5) 0.034(5) -0.015(4) -0.005(4) 0.002(4)
C20 0.023(4) 0.036(5) 0.030(5) -0.013(4) -0.001(4) -0.006(4)
C21 0.033(5) 0.045(6) 0.033(5) -0.017(4) 0.006(4) -0.005(4)
C22 0.025(5) 0.035(5) 0.039(5) -0.013(4) 0.006(4) -0.006(4)
C23 0.012(4) 0.026(4) 0.017(4) -0.003(3) -0.005(3) -0.006(3)
C24 0.022(5) 0.015(4) 0.035(5) 0.001(4) 0.002(4) -0.004(3)
C25 0.028(5) 0.017(4) 0.043(5) -0.010(4) 0.008(4) -0.010(4)
C26 0.029(5) 0.036(6) 0.089(8) -0.013(6) 0.000(5) -0.006(4)
C27 0.036(5) 0.019(5) 0.067(7) -0.009(5) 0.001(5) -0.007(4)
C28 0.012(4) 0.037(5) 0.033(5) 0.003(4) -0.008(4) -0.006(4)
C29 0.014(4) 0.062(7) 0.037(6) -0.005(5) -0.006(4) -0.001(4)
C30 0.018(5) 0.063(7) 0.044(6) -0.012(5) -0.006(4) -0.009(4)
C31 0.014(4) 0.023(4) 0.039(5) -0.001(4) -0.009(4) -0.005(3)
C32 0.041(6) 0.068(7) 0.025(5) -0.010(5) -0.003(4) -0.031(5)
C33 0.015(4) 0.038(5) 0.042(6) -0.010(4) -0.006(4) -0.002(4)
C34 0.011(4) 0.024(4) 0.022(4) -0.005(4) -0.004(3) -0.004(3)
C35 0.025(4) 0.025(5) 0.012(4) -0.005(3) -0.008(3) -0.002(4)
C36 0.016(4) 0.026(4) 0.024(5) -0.009(4) -0.006(3) -0.004(4)
C37 0.021(4) 0.031(5) 0.028(5) -0.005(4) -0.004(4) 0.004(4)
C38 0.026(5) 0.024(5) 0.040(5) -0.005(4) -0.006(4) -0.002(4)
C39 0.019(4) 0.026(5) 0.031(5) -0.005(4) 0.006(4) -0.009(4)
C40 0.032(5) 0.046(6) 0.032(5) -0.009(4) 0.001(4) -0.028(4)
C41 0.021(4) 0.046(6) 0.027(5) -0.009(4) 0.000(4) -0.013(4)
C42 0.022(4) 0.037(5) 0.033(5) -0.013(4) -0.001(4) -0.009(4)
C43 0.013(4) 0.035(5) 0.024(5) -0.006(4) 0.001(3) -0.006(4)
C44 0.024(5) 0.052(6) 0.045(6) -0.015(5) 0.003(4) -0.028(4)
O1 0.075(5) 0.073(6) 0.072(6) -0.044(5) -0.015(4) 0.013(4)
C45 0.076(8) 0.056(7) 0.084(9) -0.028(6) -0.014(7) -0.017(6)
C46 0.062(7) 0.047(7) 0.064(8) -0.016(6) 0.003(6) -0.015(6)
C47 0.094(10) 0.052(8) 0.078(9) -0.012(7) -0.026(7) -0.008(7)
C48 0.187(18) 0.104(12) 0.068(10) -0.019(9) -0.013(11) 0.040(12)
O2 0.118(8) 0.068(6) 0.081(7) -0.015(5) -0.001(6) 0.008(5)
C49 0.074(9) 0.061(8) 0.083(10) -0.006(7) -0.009(7) 0.009(6)
C50 0.088(10) 0.038(7) 0.081(10) -0.010(6) 0.026(8) 0.005(6)
C51 0.172(16) 0.055(8) 0.053(9) -0.014(7) -0.003(10) -0.011(9)
C52 0.152(16) 0.065(10) 0.108(13) -0.012(8) 0.017(11) -0.044(10)

loop_
_atom_type_symbol
_atom_type_description
_atom_type_scat_dispersion_real
_atom_type_scat_dispersion_imag
_atom_type_scat_source
C C 0.0033 0.0016 'International Tables Vol C Tables 4.2.6.8 and 6.1.1.4'
H H 0.0000 0.0000 'International Tables Vol C Tables 4.2.6.8 and 6.1.1.4'
N N 0.0061 0.0033 'International Tables Vol C Tables 4.2.6.8 and 6.1.1.4'
O O 0.0106 0.0060 'International Tables Vol C Tables 4.2.6.8 and 6.1.1.4'
Si Si 0.0817 0.0704 'International Tables Vol C Tables 4.2.6.8 and 6.1.1.4'
Ge Ge 0.1547 1.8001 'International Tables Vol C Tables 4.2.6.8 and 6.1.1.4'

loop_
_geom_angle_atom_site_label_1
_geom_angle_atom_site_label_2
_geom_angle_atom_site_label_3
_geom_angle
_geom_angle_site_symmetry_1
_geom_angle_site_symmetry_3
_geom_angle_publ_flag
C23 Ge1 Si1 100.0(2) . . ?
C23 Ge1 Ge2 96.6(2) . . ?
Si1 Ge1 Ge2 57.44(5) . . ?
C34 Ge2 Si1 102.9(2) . . ?
C34 Ge2 Ge1 101.0(2) . . ?
Si1 Ge2 Ge1 58.24(5) . . ?
C1 Si1 C4 94.9(3) . . ?
C1 Si1 Ge2 135.8(2) . . ?
C4 Si1 Ge2 116.0(2) . . ?
C1 Si1 Ge1 114.9(2) . . ?
C4 Si1 Ge1 135.4(2) . . ?
Ge2 Si1 Ge1 64.32(5) . . ?
C1 Si2 C18 109.3(4) . . ?
C1 Si2 C19 114.1(3) . . ?
C18 Si2 C19 108.4(4) . . ?
C1 Si2 C17 111.0(3) . . ?
C18 Si2 C17 106.8(4) . . ?
C19 Si2 C17 107.0(4) . . ?
C4 Si3 C21 108.2(4) . . ?
C4 Si3 C20 111.5(3) . . ?
C21 Si3 C20 107.5(4) . . ?
C4 Si3 C22 115.0(3) . . ?
C21 Si3 C22 107.9(4) . . ?
C20 Si3 C22 106.5(4) . . ?
C23 N1 C24 111.2(6) . . ?
C23 N1 C28 121.1(6) . . ?
C24 N1 C28 127.6(6) . . ?
C23 N2 C25 110.4(6) . . ?
C23 N2 C31 121.3(6) . . ?
C25 N2 C31 128.2(6) . . ?
C34 N3 C35 110.6(6) . . ?
C34 N3 C39 120.9(6) . . ?
C35 N3 C39 128.5(6) . . ?
C34 N4 C36 110.5(6) . . ?
C34 N4 C43 121.3(6) . . ?
C36 N4 C43 128.2(6) . . ?
C2 C1 Si1 104.8(5) . . ?
C2 C1 Si2 126.8(5) . . ?
Si1 C1 Si2 127.2(4) . . ?
C1 C2 C3 117.4(6) . . ?
C1 C2 C5 122.4(7) . . ?
C3 C2 C5 120.2(6) . . ?
C4 C3 C2 118.4(6) . . ?
C4 C3 C11 122.3(6) . . ?
C2 C3 C11 119.2(6) . . ?
C3 C4 Si1 104.4(5) . . ?
C3 C4 Si3 127.0(5) . . ?
Si1 C4 Si3 126.6(4) . . ?
C6 C5 C10 118.2(7) . . ?
C6 C5 C2 120.8(7) . . ?
C10 C5 C2 120.9(7) . . ?
C5 C6 C7 121.7(9) . . ?
C5 C6 H6 119.2 . . ?
C7 C6 H6 119.2 . . ?
C8 C7 C6 118.7(9) . . ?
C8 C7 H7 120.6 . . ?
C6 C7 H7 120.6 . . ?
C9 C8 C7 121.2(8) . . ?
C9 C8 H8 119.4 . . ?
C7 C8 H8 119.4 . . ?
C8 C9 C10 118.8(9) . . ?
C8 C9 H9 120.6 . . ?
C10 C9 H9 120.6 . . ?
C5 C10 C9 121.3(9) . . ?
C5 C10 H10 119.4 . . ?
C9 C10 H10 119.4 . . ?
C12 C11 C16 118.4(7) . . ?
C12 C11 C3 121.1(7) . . ?
C16 C11 C3 120.5(7) . . ?
C11 C12 C13 121.3(8) . . ?
C11 C12 H12 119.3 . . ?
C13 C12 H12 119.3 . . ?
C14 C13 C12 120.8(8) . . ?
C14 C13 H13 119.6 . . ?
C12 C13 H13 119.6 . . ?
C13 C14 C15 119.2(8) . . ?
C13 C14 H14 120.4 . . ?
C15 C14 H14 120.4 . . ?
C14 C15 C16 120.0(8) . . ?
C14 C15 H15 120.0 . . ?
C16 C15 H15 120.0 . . ?
C15 C16 C11 120.2(8) . . ?
C15 C16 H16 119.9 . . ?
C11 C16 H16 119.9 . . ?
Si2 C17 H17A 109.5 . . ?
Si2 C17 H17B 109.5 . . ?
H17A C17 H17B 109.5 . . ?
Si2 C17 H17C 109.5 . . ?
H17A C17 H17C 109.5 . . ?
H17B C17 H17C 109.5 . . ?
Si2 C18 H18A 109.5 . . ?
Si2 C18 H18B 109.5 . . ?
H18A C18 H18B 109.5 . . ?
Si2 C18 H18C 109.5 . . ?
H18A C18 H18C 109.5 . . ?
H18B C18 H18C 109.5 . . ?
Si2 C19 H19A 109.5 . . ?
Si2 C19 H19B 109.5 . . ?
H19A C19 H19B 109.5 . . ?
Si2 C19 H19C 109.5 . . ?
H19A C19 H19C 109.5 . . ?
H19B C19 H19C 109.5 . . ?
Si3 C20 H20A 109.5 . . ?
Si3 C20 H20B 109.5 . . ?
H20A C20 H20B 109.5 . . ?
Si3 C20 H20C 109.5 . . ?
H20A C20 H20C 109.5 . . ?
H20B C20 H20C 109.5 . . ?
Si3 C21 H21A 109.5 . . ?
Si3 C21 H21B 109.5 . . ?
H21A C21 H21B 109.5 . . ?
Si3 C21 H21C 109.5 . . ?
H21A C21 H21C 109.5 . . ?
H21B C21 H21C 109.5 . . ?
Si3 C22 H22A 109.5 . . ?
Si3 C22 H22B 109.5 . . ?
H22A C22 H22B 109.5 . . ?
Si3 C22 H22C 109.5 . . ?
H22A C22 H22C 109.5 . . ?
H22B C22 H22C 109.5 . . ?
N1 C23 N2 104.8(6) . . ?
N1 C23 Ge1 126.8(5) . . ?
N2 C23 Ge1 126.5(5) . . ?
C25 C24 N1 106.1(6) . . ?
C25 C24 C26 129.3(7) . . ?
N1 C24 C26 124.6(7) . . ?
C24 C25 N2 107.5(6) . . ?
C24 C25 C27 127.4(7) . . ?
N2 C25 C27 125.1(7) . . ?
C24 C26 H26A 109.5 . . ?
C24 C26 H26B 109.5 . . ?
H26A C26 H26B 109.5 . . ?
C24 C26 H26C 109.5 . . ?
H26A C26 H26C 109.5 . . ?
H26B C26 H26C 109.5 . . ?
C25 C27 H27A 109.5 . . ?
C25 C27 H27B 109.5 . . ?
H27A C27 H27B 109.5 . . ?
C25 C27 H27C 109.5 . . ?
H27A C27 H27C 109.5 . . ?
H27B C27 H27C 109.5 . . ?
N1 C28 C30 110.8(6) . . ?
N1 C28 C29 112.7(7) . . ?
C30 C28 C29 113.1(6) . . ?
N1 C28 H28 106.6 . . ?
C30 C28 H28 106.6 . . ?
C29 C28 H28 106.6 . . ?
C28 C29 H29A 109.5 . . ?
C28 C29 H29B 109.5 . . ?
H29A C29 H29B 109.5 . . ?
C28 C29 H29C 109.5 . . ?
H29A C29 H29C 109.5 . . ?
H29B C29 H29C 109.5 . . ?
C28 C30 H30A 109.5 . . ?
C28 C30 H30B 109.5 . . ?
H30A C30 H30B 109.5 . . ?
C28 C30 H30C 109.5 . . ?
H30A C30 H30C 109.5 . . ?
H30B C30 H30C 109.5 . . ?
N2 C31 C33 110.3(6) . . ?
N2 C31 C32 112.4(6) . . ?
C33 C31 C32 114.5(6) . . ?
N2 C31 H31 106.3 . . ?
C33 C31 H31 106.3 . . ?
C32 C31 H31 106.3 . . ?
C31 C32 H32A 109.5 . . ?
C31 C32 H32B 109.5 . . ?
H32A C32 H32B 109.5 . . ?
C31 C32 H32C 109.5 . . ?
H32A C32 H32C 109.5 . . ?
H32B C32 H32C 109.5 . . ?
C31 C33 H33A 109.5 . . ?
C31 C33 H33B 109.5 . . ?
H33A C33 H33B 109.5 . . ?
C31 C33 H33C 109.5 . . ?
H33A C33 H33C 109.5 . . ?
H33B C33 H33C 109.5 . . ?
N3 C34 N4 104.9(6) . . ?
N3 C34 Ge2 126.5(5) . . ?
N4 C34 Ge2 125.6(5) . . ?
C36 C35 N3 107.4(6) . . ?
C36 C35 C37 127.5(7) . . ?
N3 C35 C37 125.1(7) . . ?
C35 C36 N4 106.5(6) . . ?
C35 C36 C38 128.8(7) . . ?
N4 C36 C38 124.6(6) . . ?
C35 C37 H37A 109.5 . . ?
C35 C37 H37B 109.5 . . ?
H37A C37 H37B 109.5 . . ?
C35 C37 H37C 109.5 . . ?
H37A C37 H37C 109.5 . . ?
H37B C37 H37C 109.5 . . ?
C36 C38 H38A 109.5 . . ?
C36 C38 H38B 109.5 . . ?
H38A C38 H38B 109.5 . . ?
C36 C38 H38C 109.5 . . ?
H38A C38 H38C 109.5 . . ?
H38B C38 H38C 109.5 . . ?
N3 C39 C40 111.9(6) . . ?
N3 C39 C41 112.2(6) . . ?
C40 C39 C41 113.1(6) . . ?
N3 C39 H39 106.4 . . ?
C40 C39 H39 106.4 . . ?
C41 C39 H39 106.4 . . ?
C39 C40 H40A 109.5 . . ?
C39 C40 H40B 109.5 . . ?
H40A C40 H40B 109.5 . . ?
C39 C40 H40C 109.5 . . ?
H40A C40 H40C 109.5 . . ?
H40B C40 H40C 109.5 . . ?
C39 C41 H41A 109.5 . . ?
C39 C41 H41B 109.5 . . ?
H41A C41 H41B 109.5 . . ?
C39 C41 H41C 109.5 . . ?
H41A C41 H41C 109.5 . . ?
H41B C41 H41C 109.5 . . ?
C43 C42 H42A 109.5 . . ?
C43 C42 H42B 109.5 . . ?
H42A C42 H42B 109.5 . . ?
C43 C42 H42C 109.5 . . ?
H42A C42 H42C 109.5 . . ?
H42B C42 H42C 109.5 . . ?
N4 C43 C42 112.1(6) . . ?
N4 C43 C44 111.3(6) . . ?
C42 C43 C44 113.3(7) . . ?
N4 C43 H43 106.6 . . ?
C42 C43 H43 106.6 . . ?
C44 C43 H43 106.6 . . ?
C43 C44 H44A 109.5 . . ?
C43 C44 H44B 109.5 . . ?
H44A C44 H44B 109.5 . . ?
C43 C44 H44C 109.5 . . ?
H44A C44 H44C 109.5 . . ?
H44B C44 H44C 109.5 . . ?
C46 O1 C47 112.8(8) . . ?
C46 C45 H45A 109.5 . . ?
C46 C45 H45B 109.5 . . ?
H45A C45 H45B 109.5 . . ?
C46 C45 H45C 109.5 . . ?
H45A C45 H45C 109.5 . . ?
H45B C45 H45C 109.5 . . ?
O1 C46 C45 112.2(9) . . ?
O1 C46 H46A 109.2 . . ?
C45 C46 H46A 109.2 . . ?
O1 C46 H46B 109.2 . . ?
C45 C46 H46B 109.2 . . ?
H46A C46 H46B 107.9 . . ?
O1 C47 C48 107.7(10) . . ?
O1 C47 H47A 110.2 . . ?
C48 C47 H47A 110.2 . . ?
O1 C47 H47B 110.2 . . ?
C48 C47 H47B 110.2 . . ?
H47A C47 H47B 108.5 . . ?
C47 C48 H48A 109.5 . . ?
C47 C48 H48B 109.5 . . ?
H48A C48 H48B 109.5 . . ?
C47 C48 H48C 109.5 . . ?
H48A C48 H48C 109.5 . . ?
H48B C48 H48C 109.5 . . ?
C50 O2 C51 113.5(10) . . ?
C50 C49 H49A 109.5 . . ?
C50 C49 H49B 109.5 . . ?
H49A C49 H49B 109.5 . . ?
C50 C49 H49C 109.5 . . ?
H49A C49 H49C 109.5 . . ?
H49B C49 H49C 109.5 . . ?
O2 C50 C49 109.2(10) . . ?
O2 C50 H50A 109.8 . . ?
C49 C50 H50A 109.8 . . ?
O2 C50 H50B 109.8 . . ?
C49 C50 H50B 109.8 . . ?
H50A C50 H50B 108.3 . . ?
O2 C51 C52 111.7(11) . . ?
O2 C51 H51A 109.3 . . ?
C52 C51 H51A 109.3 . . ?
O2 C51 H51B 109.3 . . ?
C52 C51 H51B 109.3 . . ?
H51A C51 H51B 107.9 . . ?
C51 C52 H52A 109.5 . . ?
C51 C52 H52B 109.5 . . ?
H52A C52 H52B 109.5 . . ?
C51 C52 H52C 109.5 . . ?
H52A C52 H52C 109.5 . . ?
H52B C52 H52C 109.5 . . ?

loop_
_geom_bond_atom_site_label_1
_geom_bond_atom_site_label_2
_geom_bond_distance
_geom_bond_site_symmetry_2
_geom_bond_publ_flag
Ge1 C23 2.037(7) . ?
Ge1 Si1 2.446(2) . ?
Ge1 Ge2 2.5926(11) . ?
Ge2 C34 2.035(7) . ?
Ge2 Si1 2.425(2) . ?
Si1 C1 1.854(7) . ?
Si1 C4 1.858(7) . ?
Si2 C1 1.854(8) . ?
Si2 C18 1.856(8) . ?
Si2 C19 1.870(8) . ?
Si2 C17 1.871(7) . ?
Si3 C4 1.858(7) . ?
Si3 C21 1.867(8) . ?
Si3 C20 1.872(8) . ?
Si3 C22 1.874(8) . ?
N1 C23 1.349(9) . ?
N1 C24 1.407(9) . ?
N1 C28 1.492(9) . ?
N2 C23 1.373(9) . ?
N2 C25 1.389(9) . ?
N2 C31 1.496(9) . ?
N3 C34 1.361(9) . ?
N3 C35 1.381(9) . ?
N3 C39 1.482(9) . ?
N4 C34 1.364(9) . ?
N4 C36 1.391(9) . ?
N4 C43 1.485(9) . ?
C1 C2 1.384(10) . ?
C2 C3 1.442(10) . ?
C2 C5 1.500(10) . ?
C3 C4 1.377(10) . ?
C3 C11 1.525(9) . ?
C5 C6 1.373(11) . ?
C5 C10 1.382(11) . ?
C6 C7 1.399(11) . ?
C6 H6 0.9500 . ?
C7 C8 1.380(13) . ?
C7 H7 0.9500 . ?
C8 C9 1.368(14) . ?
C8 H8 0.9500 . ?
C9 C10 1.407(12) . ?
C9 H9 0.9500 . ?
C10 H10 0.9500 . ?
C11 C12 1.360(10) . ?
C11 C16 1.393(11) . ?
C12 C13 1.375(10) . ?
C12 H12 0.9500 . ?
C13 C14 1.360(12) . ?
C13 H13 0.9500 . ?
C14 C15 1.377(12) . ?
C14 H14 0.9500 . ?
C15 C16 1.389(11) . ?
C15 H15 0.9500 . ?
C16 H16 0.9500 . ?
C17 H17A 0.9800 . ?
C17 H17B 0.9800 . ?
C17 H17C 0.9800 . ?
C18 H18A 0.9800 . ?
C18 H18B 0.9800 . ?
C18 H18C 0.9800 . ?
C19 H19A 0.9800 . ?
C19 H19B 0.9800 . ?
C19 H19C 0.9800 . ?
C20 H20A 0.9800 . ?
C20 H20B 0.9800 . ?
C20 H20C 0.9800 . ?
C21 H21A 0.9800 . ?
C21 H21B 0.9800 . ?
C21 H21C 0.9800 . ?
C22 H22A 0.9800 . ?
C22 H22B 0.9800 . ?
C22 H22C 0.9800 . ?
C24 C25 1.347(11) . ?
C24 C26 1.490(11) . ?
C25 C27 1.500(11) . ?
C26 H26A 0.9800 . ?
C26 H26B 0.9800 . ?
C26 H26C 0.9800 . ?
C27 H27A 0.9800 . ?
C27 H27B 0.9800 . ?
C27 H27C 0.9800 . ?
C28 C30 1.526(11) . ?
C28 C29 1.527(11) . ?
C28 H28 1.0000 . ?
C29 H29A 0.9800 . ?
C29 H29B 0.9800 . ?
C29 H29C 0.9800 . ?
C30 H30A 0.9800 . ?
C30 H30B 0.9800 . ?
C30 H30C 0.9800 . ?
C31 C33 1.507(10) . ?
C31 C32 1.521(11) . ?
C31 H31 1.0000 . ?
C32 H32A 0.9800 . ?
C32 H32B 0.9800 . ?
C32 H32C 0.9800 . ?
C33 H33A 0.9800 . ?
C33 H33B 0.9800 . ?
C33 H33C 0.9800 . ?
C35 C36 1.352(10) . ?
C35 C37 1.507(10) . ?
C36 C38 1.502(10) . ?
C37 H37A 0.9800 . ?
C37 H37B 0.9800 . ?
C37 H37C 0.9800 . ?
C38 H38A 0.9800 . ?
C38 H38B 0.9800 . ?
C38 H38C 0.9800 . ?
C39 C40 1.512(10) . ?
C39 C41 1.514(10) . ?
C39 H39 1.0000 . ?
C40 H40A 0.9800 . ?
C40 H40B 0.9800 . ?
C40 H40C 0.9800 . ?
C41 H41A 0.9800 . ?
C41 H41B 0.9800 . ?
C41 H41C 0.9800 . ?
C42 C43 1.498(10) . ?
C42 H42A 0.9800 . ?
C42 H42B 0.9800 . ?
C42 H42C 0.9800 . ?
C43 C44 1.532(10) . ?
C43 H43 1.0000 . ?
C44 H44A 0.9800 . ?
C44 H44B 0.9800 . ?
C44 H44C 0.9800 . ?
O1 C46 1.385(12) . ?
O1 C47 1.398(12) . ?
C45 C46 1.517(14) . ?
C45 H45A 0.9800 . ?
C45 H45B 0.9800 . ?
C45 H45C 0.9800 . ?
C46 H46A 0.9900 . ?
C46 H46B 0.9900 . ?
C47 C48 1.493(16) . ?
C47 H47A 0.9900 . ?
C47 H47B 0.9900 . ?
C48 H48A 0.9800 . ?
C48 H48B 0.9800 . ?
C48 H48C 0.9800 . ?
O2 C50 1.450(14) . ?
O2 C51 1.505(15) . ?
C49 C50 1.482(16) . ?
C49 H49A 0.9800 . ?
C49 H49B 0.9800 . ?
C49 H49C 0.9800 . ?
C50 H50A 0.9900 . ?
C50 H50B 0.9900 . ?
C51 C52 1.507(18) . ?
C51 H51A 0.9900 . ?
C51 H51B 0.9900 . ?
C52 H52A 0.9800 . ?
C52 H52B 0.9800 . ?
C52 H52C 0.9800 . ?

loop_
_geom_torsion_atom_site_label_1
_geom_torsion_atom_site_label_2
_geom_torsion_atom_site_label_3
_geom_torsion_atom_site_label_4
_geom_torsion
_geom_torsion_site_symmetry_1
_geom_torsion_site_symmetry_2
_geom_torsion_site_symmetry_3
_geom_torsion_site_symmetry_4
_geom_torsion_publ_flag
C4 Si1 C1 C2 1.6(5) . . . . ?
Ge2 Si1 C1 C2 137.7(4) . . . . ?
Ge1 Si1 C1 C2 -144.3(4) . . . . ?
C4 Si1 C1 Si2 169.6(5) . . . . ?
Ge2 Si1 C1 Si2 -54.3(6) . . . . ?
Ge1 Si1 C1 Si2 23.7(5) . . . . ?
C18 Si2 C1 C2 78.0(7) . . . . ?
C19 Si2 C1 C2 -43.5(8) . . . . ?
C17 Si2 C1 C2 -164.5(6) . . . . ?
C18 Si2 C1 Si1 -87.4(5) . . . . ?
C19 Si2 C1 Si1 151.0(5) . . . . ?
C17 Si2 C1 Si1 30.1(6) . . . . ?
Si1 C1 C2 C3 -3.4(8) . . . . ?
Si2 C1 C2 C3 -171.5(5) . . . . ?
Si1 C1 C2 C5 173.4(6) . . . . ?
Si2 C1 C2 C5 5.4(10) . . . . ?
C1 C2 C3 C4 4.4(10) . . . . ?
C5 C2 C3 C4 -172.6(7) . . . . ?
C1 C2 C3 C11 -174.8(6) . . . . ?
C5 C2 C3 C11 8.3(10) . . . . ?
C2 C3 C4 Si1 -2.6(8) . . . . ?
C11 C3 C4 Si1 176.5(5) . . . . ?
C2 C3 C4 Si3 -167.1(5) . . . . ?
C11 C3 C4 Si3 12.0(10) . . . . ?
C1 Si1 C4 C3 0.5(5) . . . . ?
Ge2 Si1 C4 C3 -146.9(4) . . . . ?
Ge1 Si1 C4 C3 134.1(4) . . . . ?
C1 Si1 C4 Si3 165.1(5) . . . . ?
Ge2 Si1 C4 Si3 17.7(6) . . . . ?
Ge1 Si1 C4 Si3 -61.3(6) . . . . ?
C21 Si3 C4 C3 78.6(7) . . . . ?
C20 Si3 C4 C3 -163.4(6) . . . . ?
C22 Si3 C4 C3 -42.0(8) . . . . ?
C21 Si3 C4 Si1 -82.6(5) . . . . ?
C20 Si3 C4 Si1 35.4(6) . . . . ?
C22 Si3 C4 Si1 156.7(5) . . . . ?
C1 C2 C5 C6 -77.7(10) . . . . ?
C3 C2 C5 C6 99.1(9) . . . . ?
C1 C2 C5 C10 99.1(9) . . . . ?
C3 C2 C5 C10 -84.2(9) . . . . ?
C10 C5 C6 C7 -2.5(12) . . . . ?
C2 C5 C6 C7 174.3(7) . . . . ?
C5 C6 C7 C8 1.1(12) . . . . ?
C6 C7 C8 C9 0.5(13) . . . . ?
C7 C8 C9 C10 -0.5(13) . . . . ?
C6 C5 C10 C9 2.5(12) . . . . ?
C2 C5 C10 C9 -174.4(7) . . . . ?
C8 C9 C10 C5 -1.0(13) . . . . ?
C4 C3 C11 C12 91.1(9) . . . . ?
C2 C3 C11 C12 -89.8(9) . . . . ?
C4 C3 C11 C16 -88.0(9) . . . . ?
C2 C3 C11 C16 91.1(9) . . . . ?
C16 C11 C12 C13 1.1(12) . . . . ?
C3 C11 C12 C13 -178.0(7) . . . . ?
C11 C12 C13 C14 0.1(13) . . . . ?
C12 C13 C14 C15 -0.1(13) . . . . ?
C13 C14 C15 C16 -1.2(14) . . . . ?
C14 C15 C16 C11 2.5(14) . . . . ?
C12 C11 C16 C15 -2.4(13) . . . . ?
C3 C11 C16 C15 176.7(8) . . . . ?
C24 N1 C23 N2 -0.5(8) . . . . ?
C28 N1 C23 N2 177.3(6) . . . . ?
C24 N1 C23 Ge1 -165.6(5) . . . . ?
C28 N1 C23 Ge1 12.2(10) . . . . ?
C25 N2 C23 N1 0.4(8) . . . . ?
C31 N2 C23 N1 -179.5(6) . . . . ?
C25 N2 C23 Ge1 165.5(5) . . . . ?
C31 N2 C23 Ge1 -14.3(10) . . . . ?
C23 N1 C24 C25 0.5(9) . . . . ?
C28 N1 C24 C25 -177.1(7) . . . . ?
C23 N1 C24 C26 178.7(8) . . . . ?
C28 N1 C24 C26 1.0(12) . . . . ?
N1 C24 C25 N2 -0.3(9) . . . . ?
C26 C24 C25 N2 -178.3(8) . . . . ?
N1 C24 C25 C27 178.1(8) . . . . ?
C26 C24 C25 C27 0.1(15) . . . . ?
C23 N2 C25 C24 0.0(9) . . . . ?
C31 N2 C25 C24 179.8(7) . . . . ?
C23 N2 C25 C27 -178.5(8) . . . . ?
C31 N2 C25 C27 1.4(13) . . . . ?
C23 N1 C28 C30 -103.3(8) . . . . ?
C24 N1 C28 C30 74.1(10) . . . . ?
C23 N1 C28 C29 128.8(7) . . . . ?
C24 N1 C28 C29 -53.7(10) . . . . ?
C23 N2 C31 C33 109.5(8) . . . . ?
C25 N2 C31 C33 -70.3(10) . . . . ?
C23 N2 C31 C32 -121.4(8) . . . . ?
C25 N2 C31 C32 58.8(10) . . . . ?
C35 N3 C34 N4 -0.1(8) . . . . ?
C39 N3 C34 N4 177.7(6) . . . . ?
C35 N3 C34 Ge2 161.2(5) . . . . ?
C39 N3 C34 Ge2 -21.0(9) . . . . ?
C36 N4 C34 N3 1.0(8) . . . . ?
C43 N4 C34 N3 -179.1(6) . . . . ?
C36 N4 C34 Ge2 -160.5(5) . . . . ?
C43 N4 C34 Ge2 19.4(9) . . . . ?
C34 N3 C35 C36 -0.8(8) . . . . ?
C39 N3 C35 C36 -178.4(7) . . . . ?
C34 N3 C35 C37 179.5(7) . . . . ?
C39 N3 C35 C37 1.9(11) . . . . ?
N3 C35 C36 N4 1.4(8) . . . . ?
C37 C35 C36 N4 -178.9(7) . . . . ?
N3 C35 C36 C38 -176.4(7) . . . . ?
C37 C35 C36 C38 3.3(13) . . . . ?
C34 N4 C36 C35 -1.5(8) . . . . ?
C43 N4 C36 C35 178.6(6) . . . . ?
C34 N4 C36 C38 176.4(7) . . . . ?
C43 N4 C36 C38 -3.5(11) . . . . ?
C34 N3 C39 C40 114.1(7) . . . . ?
C35 N3 C39 C40 -68.5(9) . . . . ?
C34 N3 C39 C41 -117.6(7) . . . . ?
C35 N3 C39 C41 59.8(9) . . . . ?
C34 N4 C43 C42 -104.6(8) . . . . ?
C36 N4 C43 C42 75.3(9) . . . . ?
C34 N4 C43 C44 127.4(7) . . . . ?
C36 N4 C43 C44 -52.7(9) . . . . ?
C47 O1 C46 C45 -175.0(9) . . . . ?
C46 O1 C47 C48 -175.5(11) . . . . ?
C51 O2 C50 C49 177.4(9) . . . . ?
C50 O2 C51 C52 -178.1(10) . . . . ?
